data_1556639
loop_
_publ_author_name
'Loke, Shiva Krishna'
'Pagadala, Eswar'
'Kottalanka, Ravi K.'

_publ_section_title
;
 5,5'-(1-Phenylethane-1,1-diyl)bis(1<i>H</i>-pyrrole-2-carboxaldehyde)
;
_journal_coeditor_code HB4326
_journal_issue 12
_journal_name_full IUCrData
_journal_page_first x191660
_journal_paper_doi 10.1107/S2414314619016602
_journal_volume 4
_journal_year 2019
_chemical_formula_iupac 'C18 H16 N2 O2'
_chemical_formula_moiety 'C18 H16 N2 O2'
_chemical_formula_sum 'C18 H16 N2 O2'
_chemical_formula_weight 292.33
_chemical_name_systematic
;
5,5'-(1-Phenylethane-1,1-diyl)bis(1<i>H</i>-pyrrole-2-carboxaldehyde)
;
_space_group_crystal_system triclinic
_space_group_IT_number 2
_space_group_name_Hall '-P 1'
_space_group_name_H-M_alt 'P -1'
_atom_sites_solution_hydrogens geom
_atom_sites_solution_primary dual
_audit_creation_method SHELXL-2018/3
_cell_angle_alpha 101.560(3)
_cell_angle_beta 93.302(3)
_cell_angle_gamma 111.270(4)
_cell_formula_units_Z 2
_cell_length_a 7.0679(2)
_cell_length_b 9.6856(4)
_cell_length_c 12.1510(5)
_cell_measurement_reflns_used 5094
_cell_measurement_temperature 293(2)
_cell_measurement_theta_max 29.9190
_cell_measurement_theta_min 3.6760
_cell_volume 751.66(5)
_computing_cell_refinement
;
CrysalisPro (Rigaku OD, 2015)
;
_computing_data_collection
;
CrysalisPro (Rigaku OD, 2015)
;
_computing_data_reduction
;
CrysalisPro (Rigaku OD, 2015)
;
_computing_molecular_graphics
;
ORTEP-3 for Windows (Farrugia, 2012) and Mercury (Macrae et al., 2008)
;
_computing_publication_material
;
<i>SHELXL2018/3</i> (Sheldrick, 2015b)
;
_computing_structure_refinement
;
<i>SHELXL2018/3</i> (Sheldrick, 2015b)
;
_computing_structure_solution
;
<i>SHELXT2014/5</i> (Sheldrick, 2015a)
;
_diffrn_ambient_temperature 293(2)
_diffrn_measured_fraction_theta_full 0.999
_diffrn_measured_fraction_theta_max 0.873
_diffrn_measurement_device_type 'XtaLAB Pro: Kappa dual offset/far'
_diffrn_measurement_method '\w scans'
_diffrn_radiation_type MoK\a
_diffrn_radiation_wavelength 0.71073
_diffrn_reflns_av_R_equivalents 0.0219
_diffrn_reflns_av_unetI/netI 0.0247
_diffrn_reflns_limit_h_max 10
_diffrn_reflns_limit_h_min -9
_diffrn_reflns_limit_k_max 13
_diffrn_reflns_limit_k_min -13
_diffrn_reflns_limit_l_max 17
_diffrn_reflns_limit_l_min -17
_diffrn_reflns_number 13274
_diffrn_reflns_theta_full 25.242
_diffrn_reflns_theta_max 31.083
_diffrn_reflns_theta_min 3.125
_diffrn_source 'fine-focus sealed X-ray tube'
_diffrn_standards_decay_% 0
_diffrn_standards_interval_count none
_diffrn_standards_interval_time none
_diffrn_standards_number 'see text'
_exptl_absorpt_coefficient_mu 0.085
_exptl_absorpt_correction_T_max 1.00000
_exptl_absorpt_correction_T_min 0.90102
_exptl_absorpt_correction_type multi-scan
_exptl_absorpt_process_details
;
(CrysAlisPro; Rigaku OD, 2015)
;
_exptl_crystal_colour colourless
_exptl_crystal_density_diffrn 1.292
_exptl_crystal_description cube
_exptl_crystal_F_000 308
_exptl_crystal_size_max 0.180
_exptl_crystal_size_mid 0.150
_exptl_crystal_size_min 0.130
_refine_diff_density_max 0.318
_refine_diff_density_min -0.190
_refine_ls_extinction_method none
_refine_ls_goodness_of_fit_ref 1.032
_refine_ls_hydrogen_treatment constr
_refine_ls_matrix_type full
_refine_ls_number_parameters 200
_refine_ls_number_reflns 4208
_refine_ls_number_restraints 0
_refine_ls_restrained_S_all 1.032
_refine_ls_R_factor_all 0.0642
_refine_ls_R_factor_gt 0.0498
_refine_ls_shift/su_max 0.000
_refine_ls_shift/su_mean 0.000
_refine_ls_structure_factor_coef Fsqd
_refine_ls_weighting_details 'w=1/[\s^2^(Fo^2^)+(0.0767P)^2^+0.1364P] where P=(Fo^2^+2Fc^2^)/3'
_refine_ls_weighting_scheme calc
_refine_ls_wR_factor_gt 0.1320
_refine_ls_wR_factor_ref 0.1422
_reflns_number_gt 3307
_reflns_number_total 4208
_reflns_threshold_expression 'I > 2\s(I)'
_cod_data_source_file hb4326sup1.cif
_cod_data_source_block I
_cod_database_code 1556639
_shelx_space_group_comment
;
The symmetry employed for this shelxl refinement is uniquely defined
by the following loop, which should always be used as a source of
symmetry information in preference to the above space-group names.
They are only intended as comments.
;
_shelx_estimated_absorpt_t_min 0.985
_shelx_estimated_absorpt_t_max 0.989

loop_
_space_group_symop_operation_xyz
'x, y, z'
'-x, -y, -z'

loop_
_atom_site_type_symbol
_atom_site_label
_atom_site_fract_x
_atom_site_fract_y
_atom_site_fract_z
_atom_site_U_iso_or_equiv
_atom_site_adp_type
_atom_site_calc_flag
_atom_site_occupancy
N N1 0.69498(16) 0.13760(11) 0.87005(8) 0.0348(2) Uani d 1
H H1 0.592279 0.131280 0.906260 0.042 Uiso calc 1
N N2 0.94852(16) 0.52913(11) 0.69220(8) 0.0350(2) Uani d 1
H H2 0.897693 0.470214 0.625766 0.042 Uiso calc 1
O O2 1.18939(19) 0.67425(13) 0.53044(9) 0.0593(3) Uani d 1
O O1 0.63340(19) -0.10500(15) 0.98826(12) 0.0649(3) Uani d 1
C C8 0.87280(19) 0.50458(13) 0.78942(10) 0.0349(3) Uani d 1
C C13 0.53349(18) 0.30398(14) 0.68621(10) 0.0346(3) Uani d 1
C C6 0.8011(2) 0.04229(15) 0.86453(11) 0.0399(3) Uani d 1
C C3 0.77809(19) 0.24329(14) 0.80925(10) 0.0347(3) Uani d 1
C C2 0.69195(19) 0.36169(13) 0.79432(10) 0.0338(2) Uani d 1
C C11 1.1197(2) 0.66317(14) 0.71604(11) 0.0398(3) Uani d 1
C C14 0.4611(2) 0.40434(16) 0.64815(12) 0.0445(3) Uani d 1
H H14 0.512212 0.506479 0.686836 0.053 Uiso calc 1
C C18 0.4538(2) 0.15255(16) 0.62642(12) 0.0452(3) Uani d 1
H H18 0.500715 0.083660 0.650140 0.054 Uiso calc 1
C C7 0.7592(2) -0.07648(17) 0.92390(13) 0.0471(3) Uani d 1
H H7 0.835458 -0.137403 0.912050 0.057 Uiso calc 1
C C12 1.2317(2) 0.72554(15) 0.63178(13) 0.0464(3) Uani d 1
H H12 1.348509 0.814225 0.657358 0.056 Uiso calc 1
C C9 0.9961(2) 0.62497(16) 0.87798(11) 0.0470(3) Uani d 1
H H9 0.978635 0.637712 0.954118 0.056 Uiso calc 1
C C5 0.9541(2) 0.09002(19) 0.79891(13) 0.0505(3) Uani d 1
H H5 1.049116 0.046264 0.780729 0.061 Uiso calc 1
C C1 0.5846(3) 0.40046(18) 0.89673(12) 0.0478(3) Uani d 1
H H1A 0.677390 0.429200 0.965753 0.072 Uiso calc 1
H H1B 0.465129 0.312760 0.898067 0.072 Uiso calc 1
H H1C 0.544689 0.483480 0.889915 0.072 Uiso calc 1
C C10 1.1508(2) 0.72322(16) 0.83195(12) 0.0500(3) Uani d 1
H H10 1.255985 0.812989 0.871959 0.060 Uiso calc 1
C C4 0.9407(2) 0.21604(18) 0.76469(13) 0.0495(3) Uani d 1
H H4 1.025661 0.271584 0.720018 0.059 Uiso calc 1
C C15 0.3139(2) 0.3539(2) 0.55333(14) 0.0543(4) Uani d 1
H H15 0.267142 0.422408 0.528760 0.065 Uiso calc 1
C C17 0.3053(2) 0.10196(19) 0.53181(15) 0.0574(4) Uani d 1
H H17 0.252517 -0.000256 0.493242 0.069 Uiso calc 1
C C16 0.2361(2) 0.2028(2) 0.49507(15) 0.0587(4) Uani d 1
H H16 0.137392 0.169268 0.431307 0.070 Uiso calc 1

loop_
_atom_site_aniso_label
_atom_site_aniso_U_11
_atom_site_aniso_U_22
_atom_site_aniso_U_33
_atom_site_aniso_U_12
_atom_site_aniso_U_13
_atom_site_aniso_U_23
N1 0.0370(5) 0.0360(5) 0.0340(5) 0.0132(4) 0.0090(4) 0.0142(4)
N2 0.0403(5) 0.0302(5) 0.0283(5) 0.0065(4) 0.0053(4) 0.0066(4)
O2 0.0674(7) 0.0533(6) 0.0445(6) 0.0066(5) 0.0180(5) 0.0121(5)
O1 0.0602(7) 0.0681(7) 0.0862(9) 0.0277(6) 0.0297(6) 0.0500(7)
C8 0.0428(6) 0.0322(5) 0.0298(5) 0.0134(5) 0.0067(4) 0.0090(4)
C13 0.0334(5) 0.0372(6) 0.0361(6) 0.0122(5) 0.0132(4) 0.0154(5)
C6 0.0428(6) 0.0395(6) 0.0410(6) 0.0172(5) 0.0057(5) 0.0147(5)
C3 0.0404(6) 0.0355(6) 0.0300(5) 0.0135(5) 0.0095(4) 0.0126(4)
C2 0.0419(6) 0.0336(5) 0.0304(5) 0.0157(5) 0.0130(4) 0.0129(4)
C11 0.0420(6) 0.0316(6) 0.0398(6) 0.0069(5) 0.0042(5) 0.0090(5)
C14 0.0451(7) 0.0405(7) 0.0518(8) 0.0176(6) 0.0084(6) 0.0168(6)
C18 0.0481(7) 0.0379(6) 0.0485(7) 0.0141(6) 0.0066(6) 0.0124(5)
C7 0.0457(7) 0.0445(7) 0.0589(8) 0.0201(6) 0.0090(6) 0.0237(6)
C12 0.0457(7) 0.0344(6) 0.0493(8) 0.0031(5) 0.0105(6) 0.0106(5)
C9 0.0616(8) 0.0420(7) 0.0301(6) 0.0133(6) 0.0037(6) 0.0057(5)
C5 0.0530(8) 0.0583(9) 0.0560(8) 0.0320(7) 0.0202(6) 0.0246(7)
C1 0.0636(9) 0.0518(8) 0.0415(7) 0.0306(7) 0.0270(6) 0.0191(6)
C10 0.0560(8) 0.0386(7) 0.0404(7) 0.0050(6) -0.0015(6) 0.0036(5)
C4 0.0522(8) 0.0569(8) 0.0554(8) 0.0276(7) 0.0270(6) 0.0303(7)
C15 0.0474(8) 0.0620(9) 0.0625(9) 0.0251(7) 0.0064(7) 0.0270(8)
C17 0.0521(8) 0.0481(8) 0.0589(9) 0.0100(7) 0.0009(7) 0.0036(7)
C16 0.0433(8) 0.0718(11) 0.0548(9) 0.0165(7) -0.0016(6) 0.0143(8)

loop_
_atom_type_symbol
_atom_type_description
_atom_type_scat_dispersion_real
_atom_type_scat_dispersion_imag
_atom_type_scat_source
C C 0.0033 0.0016 'International Tables Vol C Tables 4.2.6.8 and 6.1.1.4'
H H 0.0000 0.0000 'International Tables Vol C Tables 4.2.6.8 and 6.1.1.4'
N N 0.0061 0.0033 'International Tables Vol C Tables 4.2.6.8 and 6.1.1.4'
O O 0.0106 0.0060 'International Tables Vol C Tables 4.2.6.8 and 6.1.1.4'

loop_
_geom_angle_atom_site_label_1
_geom_angle_atom_site_label_2
_geom_angle_atom_site_label_3
_geom_angle
C3 N1 C6 109.44(10)
C3 N1 H1 125.3
C6 N1 H1 125.3
C8 N2 C11 109.55(10)
C8 N2 H2 125.2
C11 N2 H2 125.2
N2 C8 C9 107.91(11)
N2 C8 C2 123.11(10)
C9 C8 C2 128.86(11)
C18 C13 C14 118.02(12)
C18 C13 C2 122.18(11)
C14 C13 C2 119.76(11)
N1 C6 C5 107.49(11)
N1 C6 C7 123.62(12)
C5 C6 C7 128.80(13)
N1 C3 C4 107.70(11)
N1 C3 C2 122.84(10)
C4 C3 C2 129.42(11)
C3 C2 C8 106.88(10)
C3 C2 C13 111.23(10)
C8 C2 C13 111.41(9)
C3 C2 C1 110.70(9)
C8 C2 C1 108.65(10)
C13 C2 C1 107.96(11)
N2 C11 C10 107.32(11)
N2 C11 C12 123.89(12)
C10 C11 C12 128.73(13)
C15 C14 C13 120.75(14)
C15 C14 H14 119.6
C13 C14 H14 119.6
C13 C18 C17 121.17(14)
C13 C18 H18 119.4
C17 C18 H18 119.4
O1 C7 C6 125.90(14)
O1 C7 H7 117.0
C6 C7 H7 117.0
O2 C12 C11 126.24(13)
O2 C12 H12 116.9
C11 C12 H12 116.9
C8 C9 C10 107.53(12)
C8 C9 H9 126.2
C10 C9 H9 126.2
C6 C5 C4 107.65(12)
C6 C5 H5 126.2
C4 C5 H5 126.2
C2 C1 H1A 109.5
C2 C1 H1B 109.5
H1A C1 H1B 109.5
C2 C1 H1C 109.5
H1A C1 H1C 109.5
H1B C1 H1C 109.5
C11 C10 C9 107.68(12)
C11 C10 H10 126.2
C9 C10 H10 126.2
C3 C4 C5 107.72(12)
C3 C4 H4 126.1
C5 C4 H4 126.1
C16 C15 C14 120.39(15)
C16 C15 H15 119.8
C14 C15 H15 119.8
C16 C17 C18 120.05(15)
C16 C17 H17 120.0
C18 C17 H17 120.0
C17 C16 C15 119.60(15)
C17 C16 H16 120.2
C15 C16 H16 120.2

loop_
_geom_bond_atom_site_label_1
_geom_bond_atom_site_label_2
_geom_bond_distance
N1 C3 1.3622(14)
N1 C6 1.3793(16)
N1 H1 0.8600
N2 C8 1.3533(15)
N2 C11 1.3795(16)
N2 H2 0.8600
O2 C12 1.2071(18)
O1 C7 1.2113(18)
C8 C9 1.3888(18)
C8 C2 1.5202(16)
C13 C18 1.3867(19)
C13 C14 1.3907(18)
C13 C2 1.5410(17)
C6 C5 1.3798(19)
C6 C7 1.4288(18)
C3 C4 1.3850(18)
C3 C2 1.5152(17)
C2 C1 1.5470(16)
C11 C10 1.3833(19)
C11 C12 1.4261(18)
C14 C15 1.384(2)
C14 H14 0.9300
C18 C17 1.388(2)
C18 H18 0.9300
C7 H7 0.9300
C12 H12 0.9300
C9 C10 1.394(2)
C9 H9 0.9300
C5 C4 1.398(2)
C5 H5 0.9300
C1 H1A 0.9600
C1 H1B 0.9600
C1 H1C 0.9600
C10 H10 0.9300
C4 H4 0.9300
C15 C16 1.380(3)
C15 H15 0.9300
C17 C16 1.374(3)
C17 H17 0.9300
C16 H16 0.9300

loop_
_geom_hbond_atom_site_label_D
_geom_hbond_atom_site_label_H
_geom_hbond_atom_site_label_A
_geom_hbond_site_symmetry_A
_geom_hbond_distance_DH
_geom_hbond_distance_HA
_geom_hbond_distance_DA
_geom_hbond_angle_DHA
_geom_hbond_publ_flag
N1 H1 O1 2_657 0.86 2.08 2.9321(16) 171 yes
N2 H2 O2 2_766 0.86 2.03 2.8838(15) 173 yes
C1 H1B O1 2_657 0.96 2.58 3.3419(18) 137 yes

_cod_database_fobs_code 1556639
